data_4301972
loop_
_publ_author_name
'Artem L. Gushchin'
'Bee-Lean Ooi'
'Pernille Harris'
'Cristian Vicent'
'Maxim N. Sokolov'

_publ_contact_author_address
;Department of Chemistry 
Kemitorvet Building 207
DK-2800 Kgs. Lyngby
Denmari
;
_publ_contact_author_email ph@kemi.dtu.dk
_publ_contact_author_fax +4545883136
_publ_contact_author_name 'Pernille Harris'
_publ_contact_author_phone +4545252024
_publ_section_title
;
Synthesis and Characterization of Mixed Chalcogen Triangular Complexes with
New Mo3(\m3-S)(\m2-Se2)34+ and M3(\m3-S)(\m2-Se)34+ (M = Mo, W) Cluster Cores
;
_journal_name_full 'Inorganic Chemistry'
_journal_page_first 3832
_journal_page_last 3839
_journal_paper_doi 10.1021/ic8023327
_journal_volume 48
_journal_year 2009
_chemical_formula_sum 'C36 H36 Cl8 N24 O38 S2 Se6 W6'
_chemical_formula_weight 3337.48
_chemical_name_systematic
; 
 ? 
;
_space_group_IT_number 12
_symmetry_cell_setting monoclinic
_symmetry_space_group_name_Hall '-C 2y'
_symmetry_space_group_name_H-M 'C 1 2/m 1'
_atom_sites_solution_hydrogens geom
_atom_sites_solution_primary direct
_atom_sites_solution_secondary difmap
_audit_creation_method SHELXL-97
_cell_angle_alpha 90.00
_cell_angle_beta 105.1420(10)
_cell_angle_gamma 90.00
_cell_formula_units_Z 2
_cell_length_a 16.7347(9)
_cell_length_b 18.5128(10)
_cell_length_c 15.1361(8)
_cell_measurement_reflns_used 9367
_cell_measurement_temperature 120(2)
_cell_measurement_theta_max 27.92
_cell_measurement_theta_min 2.20
_cell_volume 4526.5(4)
_computing_structure_refinement 'SHELXL-97 (Sheldrick, 1997)'
_computing_structure_solution 'SHELXS-97 (Sheldrick, 1990)'
_diffrn_ambient_temperature 100(2)
_diffrn_measured_fraction_theta_full 0.993
_diffrn_measured_fraction_theta_max 0.993
_diffrn_measurement_device_type 'Bruker SMART platform ccd'
_diffrn_measurement_method 'profile data from \w/2\q scans'
_diffrn_radiation_monochromator graphite
_diffrn_radiation_source 'fine-focus sealed tube'
_diffrn_radiation_type MoK\a
_diffrn_radiation_wavelength 0.71073
_diffrn_reflns_av_R_equivalents 0.0512
_diffrn_reflns_av_sigmaI/netI 0.0384
_diffrn_reflns_limit_h_max 22
_diffrn_reflns_limit_h_min -22
_diffrn_reflns_limit_k_max 24
_diffrn_reflns_limit_k_min -24
_diffrn_reflns_limit_l_max 20
_diffrn_reflns_limit_l_min -19
_diffrn_reflns_number 30757
_diffrn_reflns_theta_full 28.01
_diffrn_reflns_theta_max 28.01
_diffrn_reflns_theta_min 1.96
_exptl_absorpt_coefficient_mu 10.379
_exptl_absorpt_correction_T_max 0.56
_exptl_absorpt_correction_T_min 0.40
_exptl_absorpt_correction_type empirical
_exptl_absorpt_process_details 'Sheldrick,G.M. SADABS, 2001'
_exptl_crystal_colour green
_exptl_crystal_density_diffrn 2.449
_exptl_crystal_density_method 'not measured'
_exptl_crystal_description rod
_exptl_crystal_F_000 3080
_exptl_crystal_size_max 0.2
_exptl_crystal_size_mid 0.075
_exptl_crystal_size_min 0.05
_refine_diff_density_max 4.604
_refine_diff_density_min -2.004
_refine_diff_density_rms 0.291
_refine_ls_extinction_method none
_refine_ls_goodness_of_fit_ref 1.007
_refine_ls_hydrogen_treatment constr
_refine_ls_matrix_type full
_refine_ls_number_parameters 292
_refine_ls_number_reflns 5616
_refine_ls_number_restraints 0
_refine_ls_restrained_S_all 1.007
_refine_ls_R_factor_all 0.0601
_refine_ls_R_factor_gt 0.0512
_refine_ls_shift/su_max 0.001
_refine_ls_shift/su_mean 0.000
_refine_ls_structure_factor_coef Fsqd
_refine_ls_weighting_details 'calc w=1/[\s^2^(Fo^2^)+(0.0683P)^2^+169.5707P] where P=(Fo^2^+2Fc^2^)/3'
_refine_ls_weighting_scheme calc
_refine_ls_wR_factor_gt 0.1338
_refine_ls_wR_factor_ref 0.1389
_reflns_number_gt 4825
_reflns_number_total 5616
_reflns_threshold_expression >2sigma(I)
_cod_data_source_file ic8023327_si_001_1.cif
_cod_data_source_block sad_ag332
_cod_original_sg_symbol_H-M 'C 2/m'
_cod_original_formula_sum 'C36 H36 C48 N24 O38 S2 Se6 W6'
_cod_database_code 4301972

loop_
_symmetry_equiv_pos_as_xyz
'x, y, z'
'-x, y, -z'
'x+1/2, y+1/2, z'
'-x+1/2, y+1/2, -z'
'-x, -y, -z'
'x, -y, z'
'-x+1/2, -y+1/2, -z'
'x+1/2, -y+1/2, z'

loop_
_atom_site_label
_atom_site_type_symbol
_atom_site_fract_x
_atom_site_fract_y
_atom_site_fract_z
_atom_site_U_iso_or_equiv
_atom_site_adp_type
_atom_site_occupancy
_atom_site_symmetry_multiplicity
_atom_site_calc_flag
_atom_site_refinement_flags
_atom_site_disorder_assembly
_atom_site_disorder_group
W1 W 0.35450(2) 0.425455(18) 0.32227(2) 0.02335(12) Uani 1 1 d . . .
W2 W 0.27116(3) 0.5000 0.42701(4) 0.03202(15) Uani 1 2 d S . .
Se2 Se 0.47727(7) 0.5000 0.34346(9) 0.0277(3) Uani 1 2 d S . .
Se1 Se 0.36658(6) 0.40199(6) 0.48217(7) 0.0339(2) Uani 1 1 d . . .
O8 O 0.4323(13) 0.5000 0.0957(15) 0.108(7) Uani 1 2 d S . .
S1 S 0.23677(16) 0.5000 0.26324(19) 0.0189(5) Uani 1 2 d S . .
O1 O 0.3531(4) 0.4084(4) 0.1766(5) 0.0366(16) Uani 1 1 d . . .
O2 O 0.2659(4) 0.3386(4) 0.2793(5) 0.0328(15) Uani 1 1 d . . .
Cl2 Cl 0.2489(4) 0.5000 0.5792(5) 0.075(2) Uani 0.66 2 d SP . .
O22 O 0.2489(4) 0.5000 0.5792(5) 0.075(2) Uani 0.34 2 d SP . .
O3 O 0.1672(5) 0.4260(5) 0.4067(6) 0.055(2) Uani 1 1 d . . .
Cl1 Cl 0.4453(4) 0.3244(3) 0.3274(4) 0.0813(17) Uani 0.67 1 d P . .
O21 O 0.4453(4) 0.3244(3) 0.3274(4) 0.0813(17) Uani 0.33 1 d P . .
O9 O 0.5685(9) 0.3487(7) 0.2618(8) 0.097(4) Uani 1 1 d . . .
C10 C 0.8270(5) 0.3091(5) -0.0109(6) 0.0257(18) Uani 1 1 d . . .
N3 N 1.0194(4) 0.2725(4) 0.1106(5) 0.0232(14) Uani 1 1 d . . .
C4 C 1.0895(5) 0.2357(5) 0.0910(6) 0.0252(17) Uani 1 1 d . . .
H4A H 1.1374 0.2418 0.1428 0.030 Uiso 1 1 calc R . .
H4B H 1.0773 0.1844 0.0846 0.030 Uiso 1 1 calc R . .
N6 N 0.8899(4) 0.2609(4) -0.0094(5) 0.0245(15) Uani 1 1 d . . .
C3 C 1.0300(5) 0.3179(5) 0.1846(6) 0.0223(16) Uani 1 1 d . . .
N5 N 0.8269(4) 0.3253(4) 0.0774(5) 0.0234(14) Uani 1 1 d . . .
C2 C 0.9430(5) 0.3676(5) 0.2794(5) 0.0226(16) Uani 1 1 d . . .
H2A H 0.9953 0.3699 0.3259 0.027 Uiso 1 1 calc R . .
H2B H 0.9043 0.3414 0.3053 0.027 Uiso 1 1 calc R . .
C9 C 0.7640(5) 0.3680(5) 0.1001(6) 0.0259(18) Uani 1 1 d . . .
H9A H 0.7457 0.3437 0.1482 0.031 Uiso 1 1 calc R . .
H9B H 0.7169 0.3709 0.0469 0.031 Uiso 1 1 calc R . .
C5 C 0.9366(5) 0.2423(5) 0.0826(6) 0.0243(17) Uani 1 1 d . . .
H5 H 0.9367 0.1901 0.0935 0.029 Uiso 1 1 calc R . .
N1 N 0.9124(4) 0.4405(4) 0.2595(6) 0.0267(16) Uani 1 1 d . . .
N4 N 0.7898(5) 0.4402(4) 0.1301(5) 0.0266(16) Uani 1 1 d . . .
C1 C 0.9617(8) 0.5000 0.2751(9) 0.027(3) Uani 1 2 d S . .
C7 C 0.8254(5) 0.4583(5) 0.2262(6) 0.0236(17) Uani 1 1 d . . .
H7 H 0.7927 0.4386 0.2656 0.028 Uiso 1 1 calc R . .
C6 C 0.8899(5) 0.2846(4) 0.1436(6) 0.0218(16) Uani 1 1 d . . .
H6 H 0.8646 0.2514 0.1790 0.026 Uiso 1 1 calc R . .
Cl4 Cl 0.5000 0.2362(3) 0.5000 0.0635(16) Uani 0.66 2 d SP . .
O24 O 0.5000 0.2362(3) 0.5000 0.0635(16) Uani 0.34 2 d SP . .
Cl3 Cl 0.2509(3) 0.1941(2) 0.3397(3) 0.0520(9) Uani 0.67 1 d P . .
O23 O 0.2509(3) 0.1941(2) 0.3397(3) 0.0520(9) Uani 0.33 1 d P . .
O7 O 0.7776(4) 0.3305(4) -0.0798(4) 0.0348(15) Uani 1 1 d . . .
O5 O 1.0953(3) 0.3443(4) 0.2288(4) 0.0272(13) Uani 1 1 d . . .
O4 O 1.0377(5) 0.5000 0.3027(7) 0.034(2) Uani 1 2 d S . .
O6 O 0.7317(7) 0.5000 -0.0055(7) 0.042(3) Uani 1 2 d S . .
N2 N 0.9552(4) 0.3272(4) 0.2033(5) 0.0232(14) Uani 1 1 d . . .
C8 C 0.7660(8) 0.5000 0.0762(9) 0.030(3) Uani 1 2 d S . .
O11 O 0.1693(9) 0.2937(7) 0.4634(10) 0.035(3) Uani 0.50 1 d P . .
O10 O 0.6075(8) 0.5000 0.1390(9) 0.022(3) Uiso 0.60 2 d SP . .
O12 O 0.6298(10) 0.5000 0.2246(11) 0.007(3) Uiso 0.40 2 d SP . .

loop_
_atom_site_aniso_label
_atom_site_aniso_U_11
_atom_site_aniso_U_22
_atom_site_aniso_U_33
_atom_site_aniso_U_23
_atom_site_aniso_U_13
_atom_site_aniso_U_12
W1 0.01837(18) 0.02014(18) 0.02415(19) -0.00060(13) -0.00763(13) -0.00099(12)
W2 0.0194(2) 0.0462(3) 0.0267(3) 0.000 -0.00081(19) 0.000
Se2 0.0161(5) 0.0260(6) 0.0346(7) 0.000 -0.0047(5) 0.000
Se1 0.0302(5) 0.0346(5) 0.0280(5) 0.0079(4) -0.0081(4) -0.0077(4)
O8 0.101(14) 0.140(18) 0.102(15) 0.000 0.061(12) 0.000
S1 0.0116(11) 0.0186(12) 0.0222(13) 0.000 -0.0031(10) 0.000
O1 0.031(4) 0.046(4) 0.028(3) -0.009(3) -0.001(3) 0.002(3)
O2 0.027(3) 0.029(3) 0.032(3) 0.003(3) -0.010(3) -0.005(3)
Cl2 0.061(4) 0.119(6) 0.049(3) 0.000 0.020(3) 0.000
O22 0.061(4) 0.119(6) 0.049(3) 0.000 0.020(3) 0.000
O3 0.021(4) 0.080(7) 0.058(5) 0.013(5) -0.001(3) -0.013(4)
Cl1 0.099(4) 0.050(2) 0.069(3) -0.008(2) -0.025(3) -0.011(2)
O21 0.099(4) 0.050(2) 0.069(3) -0.008(2) -0.025(3) -0.011(2)
O9 0.139(12) 0.087(9) 0.071(8) -0.028(7) 0.040(8) 0.016(8)
C10 0.023(4) 0.025(4) 0.028(4) 0.001(3) 0.004(3) -0.007(3)
N3 0.016(3) 0.025(4) 0.027(4) 0.003(3) 0.002(3) 0.005(3)
C4 0.024(4) 0.027(4) 0.025(4) 0.004(3) 0.006(3) 0.006(3)
N6 0.022(3) 0.029(4) 0.020(3) 0.001(3) 0.001(3) -0.005(3)
C3 0.020(4) 0.022(4) 0.022(4) 0.006(3) 0.002(3) 0.002(3)
N5 0.019(3) 0.025(4) 0.024(4) -0.001(3) 0.001(3) 0.000(3)
C2 0.023(4) 0.027(4) 0.016(4) 0.001(3) 0.003(3) -0.002(3)
C9 0.016(4) 0.032(5) 0.027(4) -0.002(4) 0.000(3) 0.000(3)
C5 0.025(4) 0.021(4) 0.024(4) -0.002(3) 0.002(3) -0.002(3)
N1 0.019(3) 0.023(4) 0.034(4) 0.003(3) 0.001(3) 0.001(3)
N4 0.029(4) 0.022(4) 0.026(4) -0.002(3) 0.002(3) 0.005(3)
C1 0.020(6) 0.027(6) 0.035(7) 0.000 0.006(5) 0.000
C7 0.018(4) 0.029(5) 0.023(4) 0.001(3) 0.003(3) -0.002(3)
C6 0.019(4) 0.019(4) 0.028(4) -0.001(3) 0.006(3) -0.010(3)
Cl4 0.049(3) 0.052(3) 0.077(4) 0.000 -0.006(3) 0.000
O24 0.049(3) 0.052(3) 0.077(4) 0.000 -0.006(3) 0.000
Cl3 0.055(2) 0.0434(19) 0.061(2) -0.0025(17) 0.0198(19) 0.0088(17)
O23 0.055(2) 0.0434(19) 0.061(2) -0.0025(17) 0.0198(19) 0.0088(17)
O7 0.028(3) 0.046(4) 0.024(3) 0.000(3) -0.004(3) 0.006(3)
O5 0.014(3) 0.035(3) 0.031(3) -0.001(3) 0.002(2) 0.001(2)
O4 0.018(4) 0.033(5) 0.049(6) 0.000 0.006(4) 0.000
O6 0.060(7) 0.033(5) 0.026(5) 0.000 -0.005(5) 0.000
N2 0.017(3) 0.025(4) 0.027(4) -0.001(3) 0.004(3) -0.003(3)
C8 0.032(7) 0.034(7) 0.024(6) 0.000 0.009(5) 0.000
O11 0.036(7) 0.029(7) 0.044(8) -0.001(6) 0.018(6) -0.011(6)

loop_
_atom_type_symbol
_atom_type_description
_atom_type_scat_dispersion_real
_atom_type_scat_dispersion_imag
_atom_type_scat_source
C C 0.0033 0.0016 'International Tables Vol C Tables 4.2.6.8 and 6.1.1.4'
N N 0.0061 0.0033 'International Tables Vol C Tables 4.2.6.8 and 6.1.1.4'
O O 0.0106 0.0060 'International Tables Vol C Tables 4.2.6.8 and 6.1.1.4'
S S 0.1246 0.1234 'International Tables Vol C Tables 4.2.6.8 and 6.1.1.4'
Se Se -0.0929 2.2259 'International Tables Vol C Tables 4.2.6.8 and 6.1.1.4'
W W -0.8490 6.8722 'International Tables Vol C Tables 4.2.6.8 and 6.1.1.4'
Cl Cl 0.1484 0.1585 'International Tables Vol C Tables 4.2.6.8 and 6.1.1.4'
H H 0.0000 0.0000 'International Tables Vol C Tables 4.2.6.8 and 6.1.1.4'

loop_
_geom_angle_atom_site_label_1
_geom_angle_atom_site_label_2
_geom_angle_atom_site_label_3
_geom_angle
_geom_angle_site_symmetry_1
_geom_angle_site_symmetry_3
_geom_angle_publ_flag
O2 W1 O1 76.6(3) . . ?
O2 W1 S1 83.30(18) . . ?
O1 W1 S1 85.2(2) . . ?
O2 W1 Cl1 79.0(2) . . ?
O1 W1 Cl1 76.3(2) . . ?
S1 W1 Cl1 156.87(12) . . ?
O2 W1 Se1 92.21(19) . . ?
O1 W1 Se1 161.0(2) . . ?
S1 W1 Se1 108.96(8) . . ?
Cl1 W1 Se1 86.62(14) . . ?
O2 W1 Se2 161.9(2) . . ?
O1 W1 Se2 90.05(19) . . ?
S1 W1 Se2 108.01(5) . . ?
Cl1 W1 Se2 86.11(13) . . ?
Se1 W1 Se2 97.10(4) . . ?
O2 W1 W2 97.8(2) . . ?
O1 W1 W2 140.39(19) . . ?
S1 W1 W2 55.18(7) . . ?
Cl1 W1 W2 141.96(14) . . ?
Se1 W1 W2 55.46(3) . . ?
Se2 W1 W2 100.27(3) . . ?
O2 W1 W1 137.86(18) . 6_565 ?
O1 W1 W1 98.2(2) . 6_565 ?
S1 W1 W1 54.56(4) . 6_565 ?
Cl1 W1 W1 141.27(13) . 6_565 ?
Se1 W1 W1 100.36(3) . 6_565 ?
Se2 W1 W1 55.323(18) . 6_565 ?
W2 W1 W1 59.782(10) . 6_565 ?
O3 W2 O3 78.2(5) . 6_565 ?
O3 W2 S1 83.5(3) . . ?
O3 W2 S1 83.5(3) 6_565 . ?
O3 W2 Se1 162.7(3) . 6_565 ?
O3 W2 Se1 90.5(2) 6_565 6_565 ?
S1 W2 Se1 108.43(5) . 6_565 ?
O3 W2 Se1 90.5(2) . . ?
O3 W2 Se1 162.7(3) 6_565 . ?
S1 W2 Se1 108.43(5) . . ?
Se1 W2 Se1 97.29(5) 6_565 . ?
O3 W2 Cl2 79.5(3) . . ?
O3 W2 Cl2 79.5(3) 6_565 . ?
S1 W2 Cl2 158.05(19) . . ?
Se1 W2 Cl2 85.62(12) 6_565 . ?
Se1 W2 Cl2 85.62(12) . . ?
O3 W2 W1 138.2(2) . 6_565 ?
O3 W2 W1 96.3(3) 6_565 6_565 ?
S1 W2 W1 54.71(5) . 6_565 ?
Se1 W2 W1 55.39(3) 6_565 6_565 ?
Se1 W2 W1 100.81(3) . 6_565 ?
Cl2 W2 W1 140.90(11) . 6_565 ?
O3 W2 W1 96.3(3) . . ?
O3 W2 W1 138.2(2) 6_565 . ?
S1 W2 W1 54.71(5) . . ?
Se1 W2 W1 100.81(3) 6_565 . ?
Se1 W2 W1 55.39(3) . . ?
Cl2 W2 W1 140.90(10) . . ?
W1 W2 W1 60.437(19) 6_565 . ?
W1 Se2 W1 69.35(4) . 6_565 ?
W1 Se1 W2 69.15(3) . . ?
W1 S1 W1 70.87(7) 6_565 . ?
W1 S1 W2 70.11(7) 6_565 . ?
W1 S1 W2 70.11(7) . . ?
O7 C10 N5 126.3(9) . . ?
O7 C10 N6 124.9(9) . . ?
N5 C10 N6 108.7(7) . . ?
C3 N3 C5 112.6(7) . . ?
C3 N3 C4 120.9(7) . . ?
C5 N3 C4 121.3(7) . . ?
N6 C4 N3 114.1(7) 2_755 . ?
N6 C4 H4A 108.7 2_755 . ?
N3 C4 H4A 108.7 . . ?
N6 C4 H4B 108.7 2_755 . ?
N3 C4 H4B 108.7 . . ?
H4A C4 H4B 107.6 . . ?
C10 N6 C4 123.3(7) . 2_755 ?
C10 N6 C5 112.8(7) . . ?
C4 N6 C5 123.8(7) 2_755 . ?
O5 C3 N2 124.9(8) . . ?
O5 C3 N3 126.6(8) . . ?
N2 C3 N3 108.4(7) . . ?
C10 N5 C9 122.9(7) . . ?
C10 N5 C6 111.9(7) . . ?
C9 N5 C6 124.5(7) . . ?
N2 C2 N1 115.9(7) . . ?
N2 C2 H2A 108.3 . . ?
N1 C2 H2A 108.3 . . ?
N2 C2 H2B 108.3 . . ?
N1 C2 H2B 108.3 . . ?
H2A C2 H2B 107.4 . . ?
N5 C9 N4 114.2(7) . . ?
N5 C9 H9A 108.7 . . ?
N4 C9 H9A 108.7 . . ?
N5 C9 H9B 108.7 . . ?
N4 C9 H9B 108.7 . . ?
H9A C9 H9B 107.6 . . ?
N6 C5 N3 115.0(7) . . ?
N6 C5 C6 102.8(7) . . ?
N3 C5 C6 102.8(6) . . ?
N6 C5 H5 111.8 . . ?
N3 C5 H5 111.8 . . ?
C6 C5 H5 111.8 . . ?
C1 N1 C2 123.6(7) . . ?
C1 N1 C7 112.7(7) . . ?
C2 N1 C7 123.6(7) . . ?
C8 N4 C9 123.0(8) . . ?
C8 N4 C7 112.8(8) . . ?
C9 N4 C7 122.5(7) . . ?
O4 C1 N1 125.9(5) . 6_565 ?
O4 C1 N1 125.9(5) . . ?
N1 C1 N1 108.2(10) 6_565 . ?
N1 C7 N4 114.1(7) . . ?
N1 C7 C7 103.1(5) . 6_565 ?
N4 C7 C7 103.3(5) . 6_565 ?
N1 C7 H7 111.9 . . ?
N4 C7 H7 111.9 . . ?
C7 C7 H7 111.9 6_565 . ?
N2 C6 N5 115.9(7) . . ?
N2 C6 C5 103.1(6) . . ?
N5 C6 C5 103.6(7) . . ?
N2 C6 H6 111.2 . . ?
N5 C6 H6 111.2 . . ?
C5 C6 H6 111.2 . . ?
C3 N2 C2 124.4(7) . . ?
C3 N2 C6 112.6(7) . . ?
C2 N2 C6 122.7(7) . . ?
O6 C8 N4 126.2(5) . 6_565 ?
O6 C8 N4 126.2(5) . . ?
N4 C8 N4 107.7(11) 6_565 . ?

loop_
_geom_bond_atom_site_label_1
_geom_bond_atom_site_label_2
_geom_bond_distance
_geom_bond_site_symmetry_2
_geom_bond_publ_flag
W1 O2 2.168(6) . ?
W1 O1 2.221(7) . ?
W1 S1 2.380(2) . ?
W1 Cl1 2.399(6) . ?
W1 Se1 2.4149(10) . ?
W1 Se2 2.4256(10) . ?
W1 W2 2.7420(6) . ?
W1 W1 2.7601(7) 6_565 ?
W2 O3 2.172(8) . ?
W2 O3 2.172(8) 6_565 ?
W2 S1 2.394(3) . ?
W2 Se1 2.4171(11) 6_565 ?
W2 Se1 2.4171(11) . ?
W2 Cl2 2.428(7) . ?
W2 W1 2.7420(6) 6_565 ?
Se2 W1 2.4256(10) 6_565 ?
S1 W1 2.380(2) 6_565 ?
C10 O7 1.215(11) . ?
C10 N5 1.370(12) . ?
C10 N6 1.376(12) . ?
N3 C3 1.374(11) . ?
N3 C5 1.451(11) . ?
N3 C4 1.453(11) . ?
C4 N6 1.444(11) 2_755 ?
C4 H4A 0.9700 . ?
C4 H4B 0.9700 . ?
N6 C4 1.444(11) 2_755 ?
N6 C5 1.449(11) . ?
C3 O5 1.224(10) . ?
C3 N2 1.365(11) . ?
N5 C9 1.429(11) . ?
N5 C6 1.459(11) . ?
C2 N2 1.432(11) . ?
C2 N1 1.448(11) . ?
C2 H2A 0.9700 . ?
C2 H2B 0.9700 . ?
C9 N4 1.441(11) . ?
C9 H9A 0.9700 . ?
C9 H9B 0.9700 . ?
C5 C6 1.567(12) . ?
C5 H5 0.9800 . ?
N1 C1 1.359(10) . ?
N1 C7 1.448(11) . ?
N4 C8 1.371(11) . ?
N4 C7 1.459(11) . ?
C1 O4 1.230(15) . ?
C1 N1 1.359(10) 6_565 ?
C7 C7 1.543(18) 6_565 ?
C7 H7 0.9800 . ?
C6 N2 1.456(10) . ?
C6 H6 0.9800 . ?
O6 C8 1.219(16) . ?
C8 N4 1.371(11) 6_565 ?
O10 O12 1.25(2) . ?
